data_7109712
loop_
_publ_author_name
'Qi Zhou'
'Fen Yang'
'Bingjing Xin'
'Guang Zeng'
'Xiaojing Zhou'
'Kang Liu'
'Dingxuan Ma'
'Guanghua Li'
'Zhan Shi'
'Shouhua Feng'

_publ_section_title
;
 Reversible switching of slow magnetic relaxation in a classic lanthanide
 metal-organic framework system
;
_journal_name_full Chem.Commun.
_journal_page_first 8244
_journal_paper_doi 10.1039/c3cc43747g
_journal_volume 49
_journal_year 2013
_chemical_formula_moiety 'C9 H3 Dy O6'
_chemical_formula_sum 'C9 H3 Dy O6'
_chemical_formula_weight 369.61
_chemical_melting_point ?
_chemical_name_systematic
;
?
;
_space_group_IT_number 95
_symmetry_cell_setting tetragonal
_symmetry_space_group_name_Hall 'P 4cw 2c'
_symmetry_space_group_name_H-M 'P 43 2 2'
_atom_sites_solution_hydrogens geom
_atom_sites_solution_primary direct
_atom_sites_solution_secondary difmap
_audit_creation_method SHELXL-97
_cell_angle_alpha 90.00
_cell_angle_beta 90.00
_cell_angle_gamma 90.00
_cell_formula_units_Z 4
_cell_length_a 10.3087(15)
_cell_length_b 10.3087(15)
_cell_length_c 13.967(3)
_cell_measurement_reflns_used 1283
_cell_measurement_temperature 293(2)
_cell_measurement_theta_max 2.499
_cell_measurement_theta_min 7.33
_cell_volume 1484.3(4)
_computing_cell_refinement Process-auto
_computing_data_collection Process-auto
_computing_data_reduction Process-auto
_computing_structure_refinement 'SHELXL-97 (Sheldrick, 1997)'
_computing_structure_solution 'SHELXS-97 (Sheldrick, 1990)'
_diffrn_ambient_temperature 293(2)
_diffrn_detector_area_resol_mean 10.0
_diffrn_measured_fraction_theta_full 0.961
_diffrn_measured_fraction_theta_max 0.961
_diffrn_measurement_device_type 'Rigaku RAXIS-RAPID'
_diffrn_measurement_method omega-scan
_diffrn_radiation_monochromator graphite
_diffrn_radiation_source 'fine-focus sealed tube'
_diffrn_radiation_type MoK\a
_diffrn_radiation_wavelength 0.71073
_diffrn_reflns_av_R_equivalents 0.0586
_diffrn_reflns_av_sigmaI/netI 0.0301
_diffrn_reflns_limit_h_max 12
_diffrn_reflns_limit_h_min -12
_diffrn_reflns_limit_k_max 12
_diffrn_reflns_limit_k_min -12
_diffrn_reflns_limit_l_max 16
_diffrn_reflns_limit_l_min -16
_diffrn_reflns_number 11426
_diffrn_reflns_theta_full 24.99
_diffrn_reflns_theta_max 24.99
_diffrn_reflns_theta_min 7.33
_diffrn_standards_decay_% 0
_diffrn_standards_interval_count 0
_diffrn_standards_interval_time 0
_diffrn_standards_number 0
_exptl_absorpt_coefficient_mu 5.040
_exptl_absorpt_correction_T_max 1.0000
_exptl_absorpt_correction_T_min 0.9241
_exptl_absorpt_correction_type empirical
_exptl_absorpt_process_details Process-auto
_exptl_crystal_colour colorless
_exptl_crystal_density_diffrn 1.654
_exptl_crystal_density_meas ?
_exptl_crystal_density_method 'not measured'
_exptl_crystal_description needle
_exptl_crystal_F_000 684
_exptl_crystal_size_max 0.13
_exptl_crystal_size_mid 0.12
_exptl_crystal_size_min 0.11
_platon_squeeze_details
;
;
_refine_diff_density_max 1.114
_refine_diff_density_min -0.351
_refine_diff_density_rms 0.088
_refine_ls_abs_structure_details 'Flack H D (1983), Acta Cryst. A39, 876-881'
_refine_ls_abs_structure_Flack -0.03(4)
_refine_ls_extinction_method SHELXL
_refine_ls_goodness_of_fit_ref 1.082
_refine_ls_hydrogen_treatment none
_refine_ls_matrix_type full
_refine_ls_number_parameters 75
_refine_ls_number_reflns 1283
_refine_ls_number_restraints 0
_refine_ls_restrained_S_all 1.082
_refine_ls_R_factor_all 0.0260
_refine_ls_R_factor_gt 0.0223
_refine_ls_shift/su_max 0.001
_refine_ls_shift/su_mean 0.000
_refine_ls_structure_factor_coef Fsqd
_refine_ls_weighting_details 'calc w=1/[\s^2^(Fo^2^)+(0.0203P)^2^+2.6911P] where P=(Fo^2^+2Fc^2^)/3'
_refine_ls_weighting_scheme calc
_refine_ls_wR_factor_gt 0.0519
_refine_ls_wR_factor_ref 0.0531
_reflns_number_gt 1149
_reflns_number_total 1283
_reflns_threshold_expression >2sigma(I)
_cod_data_source_file c3cc43747g.txt
_cod_data_source_block aaa
_cod_depositor_comments
;
The following automatic conversions were performed:

'_chemical_melting_point' value 'not measured' was changed to '?' -
the value is undefined or not given.

Automatic conversion script
Id: cif_fix_values 1891 2012-01-12 08:04:46Z andrius 

The following automatic conversions were performed:

'_exptl_crystal_density_meas' value 'none' was changed to '?' - the
value is perceived as not measured.

Automatic conversion script
Id: cif_fix_values 3008 2015-01-20 13:52:24Z robertas 
;
_cod_original_sg_symbol_H-M P4322
_cod_database_code 7109712

loop_
_symmetry_equiv_pos_as_xyz
'x, y, z'
'-x, -y, z+1/2'
'-y, x, z+3/4'
'y, -x, z+1/4'
'-x, y, -z'
'x, -y, -z+1/2'
'y, x, -z+1/4'
'-y, -x, -z+3/4'

loop_
_atom_site_label
_atom_site_type_symbol
_atom_site_fract_x
_atom_site_fract_y
_atom_site_fract_z
_atom_site_U_iso_or_equiv
_atom_site_adp_type
_atom_site_occupancy
_atom_site_symmetry_multiplicity
_atom_site_calc_flag
_atom_site_refinement_flags
Dy1 Dy 0.37451(2) 0.37451(2) 0.1250 0.01750(11) Uani 1 2 d S
O1 O 0.4182(6) 0.2376(5) 0.2518(3) 0.0504(14) Uani 1 1 d .
O3 O 0.4174(5) -0.1844(4) 0.4471(3) 0.0388(12) Uani 1 1 d .
O2 O 0.4088(5) 0.4140(4) 0.3351(3) 0.0444(11) Uani 1 1 d .
C5 C 0.4260(6) 0.2933(6) 0.3288(4) 0.0311(15) Uani 1 1 d .
C2 C 0.4632(7) 0.2196(6) 0.4187(4) 0.0285(13) Uani 1 1 d .
C4 C 0.5000 0.0173(9) 0.5000 0.033(2) Uani 1 2 d S
C3 C 0.4617(7) 0.0840(6) 0.4179(4) 0.0332(16) Uani 1 1 d .
H3 H 0.4356 0.0390 0.3635 0.080 Uiso 1 1 calc .
C1 C 0.5000 0.2853(8) 0.5000 0.030(2) Uani 1 2 d S
H1 H 0.5000 0.3755 0.5000 0.080 Uiso 1 2 calc S
C6 C 0.5000 -0.1283(9) 0.5000 0.035(2) Uani 1 2 d S

loop_
_atom_site_aniso_label
_atom_site_aniso_U_11
_atom_site_aniso_U_22
_atom_site_aniso_U_33
_atom_site_aniso_U_23
_atom_site_aniso_U_13
_atom_site_aniso_U_12
Dy1 0.01890(13) 0.01890(13) 0.01470(15) 0.00035(10) -0.00035(10) 0.00425(15)
O1 0.086(4) 0.050(3) 0.0155(19) 0.001(2) -0.010(2) 0.026(3)
O3 0.075(4) 0.020(2) 0.0221(19) -0.0009(17) -0.017(2) 0.002(2)
O2 0.050(3) 0.023(2) 0.061(3) 0.010(2) -0.026(2) 0.0020(18)
C5 0.039(4) 0.023(3) 0.031(3) 0.008(3) -0.003(3) 0.007(3)
C2 0.054(4) 0.019(3) 0.013(2) 0.000(2) -0.006(3) 0.002(2)
C4 0.056(6) 0.025(5) 0.018(4) 0.000 -0.008(4) 0.000
C3 0.062(5) 0.020(3) 0.017(2) 0.001(2) -0.007(3) 0.000(3)
C1 0.047(6) 0.017(4) 0.026(4) 0.000 -0.003(4) 0.000
C6 0.068(6) 0.021(4) 0.015(3) 0.000 -0.003(4) 0.000

loop_
_atom_type_symbol
_atom_type_description
_atom_type_scat_dispersion_real
_atom_type_scat_dispersion_imag
_atom_type_scat_source
C C 0.0033 0.0016 'International Tables Vol C Tables 4.2.6.8 and 6.1.1.4'
H H 0.0000 0.0000 'International Tables Vol C Tables 4.2.6.8 and 6.1.1.4'
Dy Dy -0.1892 4.4098 'International Tables Vol C Tables 4.2.6.8 and 6.1.1.4'
O O 0.0106 0.0060 'International Tables Vol C Tables 4.2.6.8 and 6.1.1.4'

loop_
_geom_angle_atom_site_label_1
_geom_angle_atom_site_label_2
_geom_angle_atom_site_label_3
_geom_angle
_geom_angle_site_symmetry_1
_geom_angle_site_symmetry_3
O3 Dy1 O3 123.0(2) 6 3_554
O3 Dy1 O2 156.01(16) 6 6_565
O3 Dy1 O2 80.64(17) 3_554 6_565
O3 Dy1 O2 80.64(17) 6 3_654
O3 Dy1 O2 156.01(16) 3_554 3_654
O2 Dy1 O2 76.3(2) 6_565 3_654
O3 Dy1 O1 86.95(18) 6 7
O3 Dy1 O1 76.84(15) 3_554 7
O2 Dy1 O1 95.5(2) 6_565 7
O2 Dy1 O1 111.54(17) 3_654 7
O3 Dy1 O1 76.84(15) 6 .
O3 Dy1 O1 86.95(18) 3_554 .
O2 Dy1 O1 111.54(17) 6_565 .
O2 Dy1 O1 95.5(2) 3_654 .
O1 Dy1 O1 145.8(3) 7 .
O3 Dy1 C5 77.60(16) 6 7
O3 Dy1 C5 98.41(15) 3_554 7
O2 Dy1 C5 96.05(18) 6_565 7
O2 Dy1 C5 90.43(17) 3_654 7
O1 Dy1 C5 21.79(16) 7 7
O1 Dy1 C5 152.41(18) . 7
O3 Dy1 C5 98.41(15) 6 .
O3 Dy1 C5 77.60(16) 3_554 .
O2 Dy1 C5 90.43(17) 6_565 .
O2 Dy1 C5 96.05(18) 3_654 .
O1 Dy1 C5 152.41(18) 7 .
O1 Dy1 C5 21.79(16) . .
C5 Dy1 C5 171.8(3) 7 .
C5 O1 Dy1 113.6(4) . .
C6 O3 Dy1 142.4(5) . 4
C5 O2 Dy1 169.8(4) . 4_565
O1 C5 O2 121.1(5) . .
O1 C5 C2 120.7(5) . .
O2 C5 C2 118.1(5) . .
O1 C5 Dy1 44.6(3) . .
O2 C5 Dy1 76.6(3) . .
C2 C5 Dy1 164.9(4) . .
C1 C2 C3 120.1(5) . .
C1 C2 C5 120.4(5) . .
C3 C2 C5 119.4(5) . .
C3 C4 C3 120.9(8) 5_656 .
C3 C4 C6 119.6(4) 5_656 .
C3 C4 C6 119.6(4) . .
C4 C3 C2 118.9(6) . .
C4 C3 H3 120.5 . .
C2 C3 H3 120.5 . .
C2 C1 C2 121.0(7) . 5_656
C2 C1 H1 119.5 . .
C2 C1 H1 119.5 5_656 .
O3 C6 O3 125.7(9) . 5_656
O3 C6 C4 117.2(4) . .
O3 C6 C4 117.2(4) 5_656 .

loop_
_geom_bond_atom_site_label_1
_geom_bond_atom_site_label_2
_geom_bond_distance
_geom_bond_site_symmetry_2
Dy1 O3 2.247(4) 6
Dy1 O3 2.247(4) 3_554
Dy1 O2 2.278(5) 6_565
Dy1 O2 2.278(5) 3_654
Dy1 O1 2.309(4) 7
Dy1 O1 2.309(4) .
Dy1 C5 3.014(6) 7
Dy1 C5 3.014(6) .
O1 C5 1.221(7) .
O3 C6 1.267(6) .
O3 Dy1 2.247(4) 4
O2 C5 1.259(7) .
O2 Dy1 2.278(5) 4_565
C5 C2 1.517(7) .
C2 C1 1.375(6) .
C2 C3 1.398(9) .
C4 C3 1.394(7) 5_656
C4 C3 1.394(7) .
C4 C6 1.501(13) .
C3 H3 0.9300 .
C1 C2 1.375(6) 5_656
C1 H1 0.9300 .
C6 O3 1.267(6) 5_656

loop_
_platon_squeeze_void_nr
_platon_squeeze_void_average_x
_platon_squeeze_void_average_y
_platon_squeeze_void_average_z
_platon_squeeze_void_volume
_platon_squeeze_void_count_electrons
_platon_squeeze_void_content
1 0.000 0.000 -0.006 684 52 ' '
